data_7135761
loop_
_publ_author_name
'Firdausiah, Syadza'
'Iwai, Hiroya'
'Kikukawa, Yuji'

_publ_section_title
;
 Supramolecular catalysis by the inside of a bowl-type dodecavanadate for
 cyanamide dimerization.
;
_journal_issue 40
_journal_name_full 'Chemical communications (Cambridge, England)'
_journal_page_first 10180
_journal_page_last 10183
_journal_paper_doi 10.1039/d6cc00968a
_journal_volume 62
_journal_year 2026
_chemical_formula_sum 'C66 H148 N8 O32 V12'
_chemical_formula_weight 2177.20
_space_group_crystal_system monoclinic
_space_group_IT_number 14
_space_group_name_Hall '-P 2yn'
_space_group_name_H-M_alt 'P 1 21/n 1'
_atom_sites_solution_hydrogens geom
_audit_creation_method SHELXL-2019/3
_audit_update_record
;
2026-02-12 deposited with the CCDC.	2026-04-22 downloaded from the CCDC.
;
_cell_angle_alpha 90
_cell_angle_beta 95.965(2)
_cell_angle_gamma 90
_cell_formula_units_Z 4
_cell_length_a 20.5157(4)
_cell_length_b 20.6039(4)
_cell_length_c 25.6521(5)
_cell_measurement_reflns_used 34035
_cell_measurement_temperature 100.0(3)
_cell_measurement_theta_max 31.2150
_cell_measurement_theta_min 2.1210
_cell_volume 10784.5(4)
_computing_cell_refinement 'CrysAlisPro 1.171.43.136a (Rigaku OD, 2024)'
_computing_data_collection 'CrysAlisPro system (CCD 43.136a 64-bit (release 23-08-2024))'
_computing_data_reduction 'CrysAlisPro 1.171.43.136a (Rigaku OD, 2024)'
_computing_structure_refinement 'SHELXL-2019/2 (Sheldrick, 2019)'
_diffrn_ambient_temperature 100.0(3)
_diffrn_detector 'Hybrid Pixel Array Detector'
_diffrn_detector_area_resol_mean 10.0000
_diffrn_detector_type HyPix
_diffrn_measured_fraction_theta_full 0.999
_diffrn_measured_fraction_theta_max 0.791
_diffrn_measurement_details
;
List of Runs (angles in degrees, time in seconds):

  # Type    Start    End  Width  t~exp~   \w     \q     \k     \f   Frames
#--------------------------------------------------------------------------
  1  \w    -22.00  66.00   0.50    3.00    --   -6.54  59.00  65.00  176
  2  \w     -9.00  60.00   0.50    3.00    --    4.35  38.00 -90.00  138
  3  \w      6.00  31.00   0.50    3.00    --    4.35 -99.00  90.00   50
  4  \w    -77.00   8.00   0.50    3.00    --   -6.54 -59.00 -73.00  170
  5  \w      0.00  31.00   0.50    3.00    --    4.35 -99.00-180.00   62
;
_diffrn_measurement_device 'four-circle diffractometer'
_diffrn_measurement_device_type 'XtaLAB Synergy R, DW system, HyPix'
_diffrn_measurement_method '\w scans'
_diffrn_radiation_type MoK\a
_diffrn_radiation_wavelength 0.71073
_diffrn_reflns_av_R_equivalents 0.0429
_diffrn_reflns_av_unetI/netI 0.0422
_diffrn_reflns_Laue_measured_fraction_full 0.999
_diffrn_reflns_Laue_measured_fraction_max 0.791
_diffrn_reflns_limit_h_max 25
_diffrn_reflns_limit_h_min -27
_diffrn_reflns_limit_k_max 26
_diffrn_reflns_limit_k_min -27
_diffrn_reflns_limit_l_max 34
_diffrn_reflns_limit_l_min -30
_diffrn_reflns_number 113735
_diffrn_reflns_point_group_measured_fraction_full 0.999
_diffrn_reflns_point_group_measured_fraction_max 0.791
_diffrn_reflns_theta_full 25.242
_diffrn_reflns_theta_max 31.129
_diffrn_reflns_theta_min 2.047
_diffrn_source 'Rotating-anode X-ray tube'
_diffrn_source_type 'Rigaku (Mo) X-ray Source'
_exptl_absorpt_coefficient_mu 1.055
_exptl_absorpt_correction_T_max 1.00000
_exptl_absorpt_correction_T_min 0.56513
_exptl_absorpt_correction_type multi-scan
_exptl_absorpt_process_details
;
CrysAlisPro 1.171.43.136a (Rigaku Oxford Diffraction, 2024)
Empirical absorption correction using spherical harmonics,
implemented in SCALE3 ABSPACK scaling algorithm.
;
_exptl_crystal_colour brown
_exptl_crystal_density_diffrn 1.341
_exptl_crystal_description block
_exptl_crystal_F_000 4528
_exptl_crystal_size_max 0.540
_exptl_crystal_size_mid 0.300
_exptl_crystal_size_min 0.160
_refine_diff_density_max 2.111
_refine_diff_density_min -1.163
_refine_diff_density_rms 0.151
_refine_ls_extinction_method none
_refine_ls_goodness_of_fit_ref 1.028
_refine_ls_hydrogen_treatment constr
_refine_ls_matrix_type full
_refine_ls_number_parameters 1064
_refine_ls_number_reflns 27503
_refine_ls_number_restraints 312
_refine_ls_restrained_S_all 1.052
_refine_ls_R_factor_all 0.1300
_refine_ls_R_factor_gt 0.0897
_refine_ls_shift/su_max 0.004
_refine_ls_shift/su_mean 0.000
_refine_ls_structure_factor_coef Fsqd
_refine_ls_weighting_details 'w=1/[\s^2^(Fo^2^)+(0.1853P)^2^+29.7629P] where P=(Fo^2^+2Fc^2^)/3'
_refine_ls_weighting_scheme calc
_refine_ls_wR_factor_gt 0.2686
_refine_ls_wR_factor_ref 0.3149
_reflns_Friedel_coverage 0.000
_reflns_number_gt 17694
_reflns_number_total 27503
_reflns_threshold_expression 'I > 2\s(I)'
_cod_data_source_file d6cc00968a2.cif
_cod_data_source_block V12DCDA
_cod_depositor_comments 'Adding full bibliography for 7135761--7135762.cif.'
_cod_original_sg_symbol_H-M 'P 21/n'
_cod_database_code 7135761
_shelx_shelxl_version_number 2019/3
_shelx_space_group_comment
;
The symmetry employed for this shelxl refinement is uniquely defined
by the following loop, which should always be used as a source of
symmetry information in preference to the above space-group names.
They are only intended as comments.
;
_shelx_estimated_absorpt_t_min 0.600
_shelx_estimated_absorpt_t_max 0.849

loop_
_space_group_symop_operation_xyz
'x, y, z'
'-x+1/2, y+1/2, -z+1/2'
'-x, -y, -z'
'x-1/2, -y-1/2, z-1/2'

loop_
_atom_site_label
_atom_site_type_symbol
_atom_site_fract_x
_atom_site_fract_y
_atom_site_fract_z
_atom_site_U_iso_or_equiv
_atom_site_adp_type
_atom_site_occupancy
_atom_site_site_symmetry_order
_atom_site_calc_flag
_atom_site_refinement_flags_posn
_atom_site_refinement_flags_adp
_atom_site_refinement_flags_occupancy
_atom_site_disorder_assembly
_atom_site_disorder_group
C1 C 0.5154(2) 0.5693(2) 0.86268(19) 0.0318(9) Uani 1 1 d . . . . .
N1 N 0.5358(2) 0.5515(3) 0.8259(2) 0.0490(11) Uani 1 1 d . . . . .
N2 N 0.4856(3) 0.5956(3) 0.90036(19) 0.0510(12) Uani 1 1 d . . . . .
N3 N 0.5530(2) 0.5466(2) 0.9695(2) 0.0489(11) Uani 1 1 d . . . . .
H3A H 0.562306 0.540420 1.003412 0.059 Uiso 1 1 calc R U . . .
H3B H 0.576654 0.527534 0.947218 0.059 Uiso 1 1 calc R U . . .
N4 N 0.4664(3) 0.6139(3) 0.9847(2) 0.0590(13) Uani 1 1 d . . . . .
H4A H 0.474812 0.608525 1.018732 0.071 Uiso 1 1 calc R U . . .
H4B H 0.433601 0.638883 0.972163 0.071 Uiso 1 1 calc R U . . .
O1 O 0.7366(2) 0.6956(2) 0.8492(2) 0.0731(15) Uani 1 1 d . . . . .
O2 O 0.7669(2) 0.5000(2) 0.8584(2) 0.0654(13) Uani 1 1 d . . . . .
O3 O 0.6453(2) 0.3475(2) 0.8519(2) 0.0586(11) Uani 1 1 d . . . . .
O4 O 0.4472(2) 0.31953(19) 0.86453(16) 0.0491(9) Uani 1 1 d . . . . .
O5 O 0.29708(18) 0.43886(17) 0.85793(15) 0.0419(8) Uani 1 1 d . . . . .
O6 O 0.26072(19) 0.62952(19) 0.86069(17) 0.0491(9) Uani 1 1 d . . . . .
O7 O 0.3880(2) 0.79148(18) 0.85232(17) 0.0491(9) Uani 1 1 d . . . . .
O8 O 0.5812(2) 0.8170(2) 0.8597(2) 0.0629(12) Uani 1 1 d . . . . .
O9 O 0.6939(2) 0.5916(2) 0.9020(2) 0.0588(11) Uani 1 1 d . . . . .
O10 O 0.6542(2) 0.4666(2) 0.90331(18) 0.0517(10) Uani 1 1 d . . . . .
O11 O 0.54851(19) 0.3962(2) 0.90637(16) 0.0464(9) Uani 1 1 d . . . . .
O12 O 0.42199(18) 0.43709(17) 0.91115(14) 0.0395(8) Uani 1 1 d . . . . .
O13 O 0.34741(19) 0.54488(17) 0.91140(14) 0.0407(8) Uani 1 1 d . . . . .
O14 O 0.3751(2) 0.68139(18) 0.90920(15) 0.0446(9) Uani 1 1 d . . . . .
O15 O 0.4963(2) 0.74306(19) 0.90885(17) 0.0491(9) Uani 1 1 d . . . . .
O16 O 0.6277(2) 0.7023(2) 0.90468(19) 0.0584(11) Uani 1 1 d . . . . .
O17 O 0.66712(19) 0.5860(2) 0.80810(18) 0.0496(9) Uani 1 1 d . . . . .
O18 O 0.64104(18) 0.46971(19) 0.80735(17) 0.0474(9) Uani 1 1 d . . . . .
O19 O 0.52732(18) 0.40848(17) 0.81152(14) 0.0397(8) Uani 1 1 d . . . . .
O20 O 0.41479(17) 0.44015(17) 0.81563(13) 0.0366(7) Uani 1 1 d . . . . .
O21 O 0.35492(17) 0.55029(16) 0.81762(14) 0.0364(7) Uani 1 1 d . . . . .
O22 O 0.37753(17) 0.66361(16) 0.81633(14) 0.0376(7) Uani 1 1 d . . . . .
O23 O 0.49002(17) 0.71893(19) 0.81611(16) 0.0434(8) Uani 1 1 d . . . . .
O24 O 0.60343(18) 0.69732(19) 0.81019(18) 0.0479(9) Uani 1 1 d . . . . .
O25 O 0.57288(19) 0.6156(2) 0.73347(16) 0.0499(9) Uani 1 1 d . . . . .
O26 O 0.5433(2) 0.4857(2) 0.73182(15) 0.0475(9) Uani 1 1 d . . . . .
O27 O 0.41856(18) 0.52211(19) 0.73859(14) 0.0422(8) Uani 1 1 d . . . . .
O28 O 0.44823(19) 0.6474(2) 0.73756(15) 0.0455(9) Uani 1 1 d . . . . .
O29 O 0.6595(2) 0.5226(3) 0.7129(2) 0.0681(13) Uani 1 1 d . . . . .
O30 O 0.4427(2) 0.4001(2) 0.71736(15) 0.0482(9) Uani 1 1 d . . . . .
O31 O 0.32221(19) 0.6162(2) 0.72053(15) 0.0461(9) Uani 1 1 d . . . . .
O32 O 0.5385(2) 0.7386(2) 0.71699(19) 0.0612(12) Uani 1 1 d . . . . .
V1 V 0.67031(5) 0.65684(5) 0.85615(5) 0.0504(3) Uani 1 1 d . . . . .
V2 V 0.69237(5) 0.52145(5) 0.86031(5) 0.0498(3) Uani 1 1 d . . . . .
V3 V 0.60551(5) 0.41348(5) 0.85690(4) 0.0436(2) Uani 1 1 d . . . . .
V4 V 0.47091(4) 0.39304(4) 0.86712(4) 0.0381(2) Uani 1 1 d . . . . .
V5 V 0.36327(4) 0.48063(4) 0.86505(3) 0.03371(19) Uani 1 1 d . . . . .
V6 V 0.33790(4) 0.61552(4) 0.86969(4) 0.0369(2) Uani 1 1 d . . . . .
V7 V 0.42465(4) 0.72338(4) 0.86380(4) 0.0391(2) Uani 1 1 d . . . . .
V8 V 0.56197(5) 0.74231(4) 0.86664(4) 0.0468(2) Uani 1 1 d . . . . .
V9 V 0.60960(5) 0.53426(5) 0.75554(4) 0.0478(2) Uani 1 1 d . . . . .
V10 V 0.46687(4) 0.45569(4) 0.75839(3) 0.0392(2) Uani 1 1 d . . . . .
V11 V 0.38604(4) 0.60235(4) 0.76067(3) 0.0373(2) Uani 1 1 d . . . . .
V12 V 0.53259(5) 0.68099(5) 0.75768(4) 0.0458(2) Uani 1 1 d . . . . .
N101 N 0.2780(3) 0.2963(3) 0.7386(2) 0.0552(13) Uani 1 1 d . . . . .
C101 C 0.3349(5) 0.2716(4) 0.7772(4) 0.092(2) Uani 1 1 d . U . . .
H10A H 0.376798 0.285737 0.764933 0.110 Uiso 1 1 calc R U . . .
H10B H 0.331619 0.291455 0.811933 0.110 Uiso 1 1 calc R U . . .
C102 C 0.3355(5) 0.1981(4) 0.7829(5) 0.107(2) Uani 1 1 d . U . . .
H10C H 0.343277 0.177511 0.749243 0.128 Uiso 1 1 calc R U . . .
H10D H 0.292714 0.182831 0.792834 0.128 Uiso 1 1 calc R U . . .
C103 C 0.3908(6) 0.1798(5) 0.8258(6) 0.124(3) Uani 1 1 d . U . . .
H10E H 0.433263 0.185188 0.811253 0.149 Uiso 1 1 calc R U . . .
H10F H 0.389938 0.210937 0.855140 0.149 Uiso 1 1 calc R U . . .
C104 C 0.3879(8) 0.1147(8) 0.8467(6) 0.173(5) Uani 1 1 d . U . . .
H10G H 0.424930 0.107960 0.873517 0.260 Uiso 1 1 calc R U . . .
H10H H 0.346723 0.108975 0.862383 0.260 Uiso 1 1 calc R U . . .
H10I H 0.390169 0.083154 0.818373 0.260 Uiso 1 1 calc R U . . .
C105 C 0.2800(4) 0.2680(3) 0.6846(3) 0.0662(19) Uani 1 1 d . . . . .
H10J H 0.272465 0.220713 0.686765 0.079 Uiso 1 1 calc R U . . .
H10K H 0.242966 0.286480 0.661494 0.079 Uiso 1 1 calc R U . . .
C106 C 0.3417(5) 0.2784(5) 0.6585(4) 0.098(3) Uani 1 1 d . . . . .
H10L H 0.378566 0.255516 0.678726 0.117 Uiso 1 1 calc R U . . .
H10M H 0.352322 0.325308 0.658667 0.117 Uiso 1 1 calc R U . . .
C107 C 0.3344(7) 0.2538(6) 0.6028(5) 0.133(6) Uani 1 1 d . . . . .
H10N H 0.320837 0.207729 0.602679 0.159 Uiso 1 1 calc R U . . .
H10O H 0.299308 0.278698 0.582277 0.159 Uiso 1 1 calc R U . . .
C108 C 0.3945(11) 0.2594(9) 0.5776(8) 0.243(14) Uani 1 1 d . . . . .
H10P H 0.387035 0.242848 0.541652 0.364 Uiso 1 1 calc R U . . .
H10Q H 0.407738 0.305103 0.576847 0.364 Uiso 1 1 calc R U . . .
H10R H 0.429275 0.234106 0.597257 0.364 Uiso 1 1 calc R U . . .
C109 C 0.2115(4) 0.2777(4) 0.7557(3) 0.0724(18) Uani 1 1 d . U . . .
H10S H 0.176979 0.295471 0.729731 0.087 Uiso 1 1 calc R U . . .
H10T H 0.207625 0.229861 0.754600 0.087 Uiso 1 1 calc R U . . .
C110 C 0.1981(4) 0.3006(5) 0.8096(4) 0.0902(19) Uani 1 1 d D U . . .
H11A H 0.207322 0.347643 0.813181 0.108 Uiso 1 1 calc R U . . .
H11B H 0.226991 0.277341 0.836700 0.108 Uiso 1 1 calc R U . . .
C111 C 0.1257(5) 0.2873(6) 0.8172(4) 0.106(2) Uani 1 1 d D U . . .
H11C H 0.098072 0.310102 0.789004 0.127 Uiso 1 1 calc R U . . .
H11D H 0.117616 0.240255 0.812380 0.127 Uiso 1 1 calc R U . . .
C112 C 0.1035(7) 0.3063(8) 0.8673(6) 0.148(4) Uani 1 1 d D U . . .
H11E H 0.057045 0.295484 0.867413 0.221 Uiso 1 1 calc R U . . .
H11F H 0.129159 0.283071 0.895816 0.221 Uiso 1 1 calc R U . . .
H11G H 0.109540 0.353187 0.872349 0.221 Uiso 1 1 calc R U . . .
C113 C 0.2852(3) 0.3697(3) 0.7370(3) 0.0592(16) Uani 1 1 d . . . . .
H11H H 0.330131 0.380216 0.728877 0.071 Uiso 1 1 calc R U . . .
H11I H 0.280140 0.387236 0.772306 0.071 Uiso 1 1 calc R U . . .
C114 C 0.2364(5) 0.4039(4) 0.6973(4) 0.086(3) Uani 1 1 d . . . . .
H11J H 0.191156 0.391243 0.702977 0.103 Uiso 1 1 calc R U . . .
H11K H 0.244303 0.391027 0.661290 0.103 Uiso 1 1 calc R U . . .
C115 C 0.2446(5) 0.4774(4) 0.7037(4) 0.083(3) Uani 1 1 d . . . . .
H11L H 0.291793 0.487813 0.710648 0.100 Uiso 1 1 calc R U . . .
H11M H 0.227707 0.499000 0.670507 0.100 Uiso 1 1 calc R U . . .
C116 C 0.2104(5) 0.5030(5) 0.7460(5) 0.102(4) Uani 1 1 d . . . . .
H11N H 0.217047 0.550012 0.748499 0.153 Uiso 1 1 calc R U . . .
H11O H 0.163442 0.493675 0.738906 0.153 Uiso 1 1 calc R U . . .
H11P H 0.227533 0.482487 0.779050 0.153 Uiso 1 1 calc R U . . .
N201 N 0.3134(3) 0.9773(4) 0.5253(3) 0.0745(18) Uani 1 1 d . . . . .
C201 C 0.2483(4) 0.9442(4) 0.5175(3) 0.0697(17) Uani 1 1 d . U . . .
H20A H 0.232482 0.944630 0.479678 0.084 Uiso 1 1 calc R U . . .
H20B H 0.216488 0.968824 0.536223 0.084 Uiso 1 1 calc R U . . .
C202 C 0.2507(4) 0.8749(4) 0.5368(4) 0.0772(16) Uani 1 1 d . U . . .
H20C H 0.266399 0.874016 0.574585 0.093 Uiso 1 1 calc R U . . .
H20D H 0.281876 0.849726 0.517812 0.093 Uiso 1 1 calc R U . . .
C203 C 0.1823(5) 0.8434(4) 0.5281(4) 0.0856(19) Uani 1 1 d . U . . .
H20E H 0.151687 0.869353 0.546963 0.103 Uiso 1 1 calc R U . . .
H20F H 0.166915 0.845583 0.490250 0.103 Uiso 1 1 calc R U . . .
C204 C 0.1789(7) 0.7764(6) 0.5449(5) 0.121(3) Uani 1 1 d . U . . .
H20G H 0.133733 0.760730 0.537820 0.181 Uiso 1 1 calc R U . . .
H20H H 0.207906 0.749732 0.525739 0.181 Uiso 1 1 calc R U . . .
H20I H 0.192641 0.773562 0.582593 0.181 Uiso 1 1 calc R U . . .
C205 C 0.3274(4) 0.9998(5) 0.5840(4) 0.082(2) Uani 1 1 d . . . . .
H20J H 0.288122 1.023602 0.592999 0.098 Uiso 1 1 calc R U . . .
H20K H 0.330966 0.960208 0.605992 0.098 Uiso 1 1 calc R U . . .
C206 C 0.3818(5) 1.0385(7) 0.5997(4) 0.110(4) Uani 1 1 d . . . . .
H20L H 0.376038 1.080560 0.581167 0.132 Uiso 1 1 calc R U . . .
H20M H 0.420927 1.017312 0.587664 0.132 Uiso 1 1 calc R U . . .
C207 C 0.3957(6) 1.0519(7) 0.6570(5) 0.117(4) Uani 1 1 d . . . . .
H20N H 0.355008 1.069475 0.669225 0.141 Uiso 1 1 calc R U . . .
H20O H 0.404370 1.009738 0.674851 0.141 Uiso 1 1 calc R U . . .
C208 C 0.4492(7) 1.0958(8) 0.6757(6) 0.155(6) Uani 1 1 d . . . . .
H20P H 0.451681 1.099371 0.713961 0.232 Uiso 1 1 calc R U . . .
H20Q H 0.490665 1.078731 0.665669 0.232 Uiso 1 1 calc R U . . .
H20R H 0.441010 1.138823 0.660010 0.232 Uiso 1 1 calc R U . . .
C209 C 0.3066(4) 1.0450(5) 0.4923(4) 0.082(2) Uani 1 1 d . . . . .
H20S H 0.349392 1.067459 0.497772 0.099 Uiso 1 1 calc R U . . .
H20T H 0.299225 1.033610 0.454669 0.099 Uiso 1 1 calc R U . . .
C210 C 0.2568(4) 1.0914(4) 0.5027(4) 0.077(2) Uani 1 1 d . . . . .
H21A H 0.264327 1.105544 0.539755 0.092 Uiso 1 1 calc R U . . .
H21B H 0.213250 1.070287 0.497500 0.092 Uiso 1 1 calc R U . . .
C211 C 0.2573(4) 1.1506(5) 0.4669(4) 0.089(3) Uani 1 1 d . . . . .
H21C H 0.299919 1.173101 0.473981 0.107 Uiso 1 1 calc R U . . .
H21D H 0.253095 1.135860 0.430002 0.107 Uiso 1 1 calc R U . . .
C212 C 0.2045(5) 1.1965(4) 0.4741(4) 0.083(2) Uani 1 1 d . . . . .
H21E H 0.207067 1.233345 0.450274 0.124 Uiso 1 1 calc R U . . .
H21F H 0.162039 1.174757 0.466398 0.124 Uiso 1 1 calc R U . . .
H21G H 0.208882 1.212012 0.510395 0.124 Uiso 1 1 calc R U . . .
C213 C 0.3704(5) 0.9405(6) 0.5096(5) 0.107(4) Uani 1 1 d . . . . .
H21H H 0.379214 0.903229 0.533591 0.128 Uiso 1 1 calc R U . . .
H21I H 0.409485 0.969007 0.513412 0.128 Uiso 1 1 calc R U . . .
C214 C 0.3604(5) 0.9158(6) 0.4540(4) 0.104(3) Uani 1 1 d . . . . .
H21J H 0.358317 0.953022 0.429474 0.124 Uiso 1 1 calc R U . . .
H21K H 0.318079 0.892380 0.448479 0.124 Uiso 1 1 calc R U . . .
C215 C 0.4163(6) 0.8697(8) 0.4416(6) 0.147(6) Uani 1 1 d . . . . .
H21L H 0.458823 0.892677 0.446958 0.176 Uiso 1 1 calc R U . . .
H21M H 0.418191 0.831822 0.465482 0.176 Uiso 1 1 calc R U . . .
C216 C 0.4049(10) 0.8492(15) 0.3906(9) 0.263(15) Uani 1 1 d . . . . .
H21N H 0.440142 0.819981 0.382504 0.394 Uiso 1 1 calc R U . . .
H21O H 0.362881 0.826174 0.385590 0.394 Uiso 1 1 calc R U . . .
H21P H 0.403402 0.886863 0.367117 0.394 Uiso 1 1 calc R U . . .
N301 N 0.2347(5) 0.6515(7) 0.2675(5) 0.185(3) Uani 1 1 d D U . . .
C301 C 0.2040(6) 0.6078(10) 0.2205(8) 0.203(3) Uani 1 1 d D U . . .
H30A H 0.205830 0.562590 0.233610 0.244 Uiso 1 1 calc R U . . .
H30B H 0.234648 0.610204 0.193215 0.244 Uiso 1 1 calc R U . . .
C302 C 0.1325(7) 0.6175(9) 0.1911(7) 0.221(4) Uani 1 1 d D U . . .
H30C H 0.101596 0.603045 0.215892 0.265 Uiso 1 1 calc R U . . .
H30D H 0.126249 0.664969 0.186981 0.265 Uiso 1 1 calc R U . . .
C303 C 0.1079(9) 0.5871(12) 0.1374(9) 0.232(4) Uani 1 1 d D U . . .
H30E H 0.126860 0.542902 0.137591 0.279 Uiso 1 1 calc R U . . .
H30F H 0.129176 0.612032 0.110820 0.279 Uiso 1 1 calc R U . . .
C304 C 0.0350(9) 0.5797(12) 0.1151(11) 0.253(6) Uani 1 1 d D U . . .
H30G H 0.032493 0.559030 0.080581 0.380 Uiso 1 1 calc R U . . .
H30H H 0.012084 0.552801 0.138913 0.380 Uiso 1 1 calc R U . . .
H30I H 0.014423 0.622639 0.111868 0.380 Uiso 1 1 calc R U . . .
C305 C 0.2233(9) 0.6496(9) 0.3275(6) 0.200(3) Uani 1 1 d D U . . .
H30J H 0.175228 0.645369 0.327654 0.240 Uiso 1 1 calc R U . . .
H30K H 0.234290 0.693879 0.340542 0.240 Uiso 1 1 calc R U . . .
C306 C 0.2539(10) 0.6020(11) 0.3734(8) 0.219(4) Uani 1 1 d D U . . .
H30L H 0.289476 0.577415 0.358963 0.262 Uiso 1 1 calc R U . . .
H30M H 0.219369 0.570034 0.379261 0.262 Uiso 1 1 calc R U . . .
C309 C 0.3104(5) 0.6454(8) 0.2687(7) 0.161(3) Uani 1 1 d D U . . .
H30N H 0.324925 0.605777 0.288425 0.193 Uiso 1 1 calc R U . . .
H30O H 0.321787 0.640157 0.232348 0.193 Uiso 1 1 calc R U . . .
C310 C 0.3465(4) 0.7018(7) 0.2928(7) 0.149(3) Uani 1 1 d D U . . .
H31A H 0.339290 0.705296 0.330265 0.179 Uiso 1 1 calc R U . . .
H31B H 0.330971 0.742295 0.274853 0.179 Uiso 1 1 calc R U . . .
C311 C 0.4203(5) 0.6916(7) 0.2874(7) 0.152(3) Uani 1 1 d D U . . .
H31C H 0.441595 0.674209 0.320914 0.182 Uiso 1 1 calc R U . . .
H31D H 0.424627 0.658311 0.260085 0.182 Uiso 1 1 calc R U . . .
C312 C 0.4549(7) 0.7486(8) 0.2742(8) 0.189(5) Uani 1 1 d D U . . .
H31E H 0.500970 0.737770 0.271535 0.283 Uiso 1 1 calc R U . . .
H31F H 0.435228 0.765644 0.240456 0.283 Uiso 1 1 calc R U . . .
H31G H 0.452232 0.781575 0.301412 0.283 Uiso 1 1 calc R U . . .
C313 C 0.2111(6) 0.7176(7) 0.2483(5) 0.183(3) Uani 1 1 d D U . . .
H31H H 0.229534 0.749516 0.274647 0.220 Uiso 1 1 calc R U . . .
H31I H 0.162987 0.718158 0.249228 0.220 Uiso 1 1 calc R U . . .
C314 C 0.2260(8) 0.7474(9) 0.1877(8) 0.194(4) Uani 1 1 d . U . . .
H31J H 0.272135 0.738721 0.181767 0.233 Uiso 1 1 calc R U . . .
H31K H 0.197361 0.724958 0.159871 0.233 Uiso 1 1 calc R U . . .
C315 C 0.2139(9) 0.8149(11) 0.1850(8) 0.202(4) Uani 1 1 d . U . . .
H31L H 0.248098 0.839290 0.206954 0.243 Uiso 1 1 calc R U . . .
H31M H 0.170480 0.825478 0.196379 0.243 Uiso 1 1 calc R U . . .
C2 C 0.5033(3) 0.5844(3) 0.9520(2) 0.0450(12) Uani 1 1 d . . . . .
C307 C 0.2836(9) 0.6278(10) 0.4309(8) 0.234(4) Uani 1 1 d D U . . .
H30P H 0.256412 0.604997 0.454807 0.281 Uiso 1 1 calc R U . . .
H30Q H 0.326996 0.606549 0.436155 0.281 Uiso 1 1 calc R U . . .
C308 C 0.2963(10) 0.6952(11) 0.4580(10) 0.248(6) Uani 1 1 d D U . . .
H30R H 0.315505 0.688707 0.494199 0.372 Uiso 1 1 calc R U . . .
H30S H 0.326701 0.720350 0.438856 0.372 Uiso 1 1 calc R U . . .
H30T H 0.254840 0.718770 0.457845 0.372 Uiso 1 1 calc R U . . .
C405 C 0.4762(10) 0.9183(13) 0.9097(10) 0.344(6) Uani 1 1 d D U . . .
H40A H 0.436018 0.906487 0.886898 0.412 Uiso 1 1 calc R U . . .
H40B H 0.506796 0.881370 0.907971 0.412 Uiso 1 1 calc R U . . .
C407 C 0.4838(11) 0.9511(13) 0.8262(9) 0.336(7) Uani 1 1 d D U . . .
H40C H 0.440449 0.972372 0.825022 0.403 Uiso 1 1 calc R U . . .
H40D H 0.510394 0.982938 0.808727 0.403 Uiso 1 1 calc R U . . .
N401 N 0.4572(9) 0.9182(13) 0.9639(10) 0.356(6) Uani 1 1 d D U . . .
C402 C 0.4438(10) 0.8628(10) 1.0530(8) 0.331(6) Uani 1 1 d D U . . .
H40E H 0.478389 0.891142 1.070646 0.397 Uiso 1 1 calc R U . . .
H40F H 0.399820 0.878020 1.060120 0.397 Uiso 1 1 calc R U . . .
C406 C 0.5070(13) 0.9751(12) 0.8820(9) 0.337(6) Uani 1 1 d D U . . .
H40G H 0.555367 0.976442 0.889128 0.404 Uiso 1 1 calc R U . . .
H40H H 0.487995 1.017653 0.890022 0.404 Uiso 1 1 calc R U . . .
C401 C 0.4505(11) 0.8521(10) 0.9930(7) 0.345(6) Uani 1 1 d D U . . .
H40I H 0.489537 0.824961 0.989073 0.414 Uiso 1 1 calc R U . . .
H40J H 0.411479 0.828656 0.976706 0.414 Uiso 1 1 calc R U . . .
C404 C 0.4211(12) 0.7910(13) 1.1170(10) 0.313(8) Uani 1 1 d D U . . .
H40K H 0.422724 0.747253 1.132060 0.469 Uiso 1 1 calc R U . . .
H40L H 0.444129 0.821292 1.141941 0.469 Uiso 1 1 calc R U . . .
H40M H 0.375329 0.804602 1.109440 0.469 Uiso 1 1 calc R U . . .
C408 C 0.4661(12) 0.9114(14) 0.7771(10) 0.344(8) Uani 1 1 d D U . . .
H40N H 0.448241 0.940086 0.748623 0.516 Uiso 1 1 calc R U . . .
H40O H 0.505420 0.889693 0.766981 0.516 Uiso 1 1 calc R U . . .
H40P H 0.433255 0.878791 0.783793 0.516 Uiso 1 1 calc R U . . .
C413 C 0.5230(10) 0.9255(4) 0.9907(6) 0.369(6) Uani 1 1 d D U . . .
H41A H 0.512630 0.956222 1.018354 0.443 Uiso 1 1 calc R U . . .
H41B H 0.541774 0.953441 0.964675 0.443 Uiso 1 1 calc R U . . .
C414 C 0.5882(8) 0.8977(9) 1.0185(8) 0.380(7) Uani 1 1 d D U . . .
H41C H 0.596815 0.919338 1.052967 0.456 Uiso 1 1 calc R U . . .
H41D H 0.581467 0.851019 1.025237 0.456 Uiso 1 1 calc R U . . .
C410 C 0.3253(11) 0.9703(12) 0.9313(10) 0.375(6) Uani 1 1 d D U . . .
H41E H 0.318592 0.946341 0.897694 0.450 Uiso 1 1 calc R U . . .
H41F H 0.326595 1.017537 0.924173 0.450 Uiso 1 1 calc R U . . .
C316 C 0.2162(10) 0.8320(12) 0.1205(9) 0.228(6) Uani 1 1 d . U . . .
H31N H 0.208234 0.878474 0.114531 0.342 Uiso 1 1 calc R U . . .
H31O H 0.259393 0.820606 0.110082 0.342 Uiso 1 1 calc R U . . .
H31P H 0.182366 0.806899 0.099588 0.342 Uiso 1 1 calc R U . . .
C409 C 0.3866(9) 0.9474(9) 0.9651(8) 0.367(6) Uani 1 1 d D U . . .
H40Q H 0.367302 0.915913 0.988258 0.440 Uiso 1 1 calc R U . . .
H40R H 0.396400 0.986053 0.987509 0.440 Uiso 1 1 calc R U . . .
C403 C 0.4553(14) 0.7907(12) 1.0644(9) 0.327(7) Uani 1 1 d D U . . .
H40S H 0.502364 0.779324 1.070077 0.392 Uiso 1 1 calc R U . . .
H40T H 0.432544 0.762386 1.037095 0.392 Uiso 1 1 calc R U . . .
C415 C 0.6483(12) 0.9042(12) 0.9907(11) 0.389(7) Uani 1 1 d D U . . .
H41G H 0.689004 0.902746 1.015075 0.467 Uiso 1 1 calc R U . . .
H41H H 0.647744 0.943972 0.969020 0.467 Uiso 1 1 calc R U . . .
C411 C 0.2726(17) 0.953(2) 0.9683(14) 0.379(7) Uani 1 1 d D U . . .
H41I H 0.248534 0.994388 0.969997 0.454 Uiso 1 1 calc R U . . .
H41J H 0.242615 0.924497 0.945726 0.454 Uiso 1 1 calc R U . . .
C412 C 0.2674(18) 0.9241(19) 1.0233(13) 0.386(9) Uani 1 1 d D U . . .
H41K H 0.221242 0.922327 1.030048 0.579 Uiso 1 1 calc R U . . .
H41L H 0.285784 0.880119 1.025069 0.579 Uiso 1 1 calc R U . . .
H41M H 0.291823 0.951427 1.049832 0.579 Uiso 1 1 calc R U . . .
C416 C 0.6387(7) 0.8412(9) 0.9565(6) 0.411(9) Uani 1 1 d D U . . .
H41N H 0.674944 0.836981 0.934673 0.616 Uiso 1 1 calc R U . . .
H41O H 0.637914 0.803235 0.979446 0.616 Uiso 1 1 calc R U . . .
H41P H 0.597166 0.843949 0.933964 0.616 Uiso 1 1 calc R U . . .

loop_
_atom_site_aniso_label
_atom_site_aniso_U_11
_atom_site_aniso_U_22
_atom_site_aniso_U_33
_atom_site_aniso_U_23
_atom_site_aniso_U_13
_atom_site_aniso_U_12
C1 0.027(2) 0.026(2) 0.042(3) 0.0056(18) 0.0001(19) -0.0009(16)
N1 0.045(3) 0.052(3) 0.048(3) 0.002(2) -0.001(2) 0.011(2)
N2 0.051(3) 0.059(3) 0.042(3) 0.007(2) 0.003(2) 0.012(2)
N3 0.047(3) 0.053(3) 0.046(3) 0.001(2) 0.000(2) -0.006(2)
N4 0.069(4) 0.060(3) 0.049(3) 0.006(2) 0.009(3) 0.004(3)
O1 0.039(2) 0.060(3) 0.118(4) 0.010(3) -0.003(3) -0.011(2)
O2 0.032(2) 0.063(3) 0.098(4) 0.000(3) -0.002(2) 0.0066(19)
O3 0.043(2) 0.047(2) 0.085(3) 0.000(2) 0.003(2) 0.0127(18)
O4 0.055(2) 0.037(2) 0.053(2) 0.0016(16) -0.0026(19) -0.0013(16)
O5 0.0384(19) 0.0353(18) 0.052(2) 0.0006(15) 0.0060(16) -0.0058(14)
O6 0.037(2) 0.044(2) 0.068(3) 0.0113(18) 0.0144(18) 0.0049(16)
O7 0.045(2) 0.0339(19) 0.068(3) 0.0060(17) 0.0027(19) 0.0013(15)
O8 0.050(3) 0.039(2) 0.101(4) 0.009(2) 0.012(2) -0.0036(18)
O9 0.050(2) 0.047(2) 0.076(3) 0.002(2) -0.011(2) 0.0073(18)
O10 0.044(2) 0.047(2) 0.061(3) 0.0013(18) -0.0092(19) -0.0003(17)
O11 0.040(2) 0.051(2) 0.046(2) 0.0020(17) -0.0051(17) 0.0042(16)
O12 0.0397(19) 0.0399(19) 0.0381(19) 0.0017(14) -0.0002(15) 0.0042(14)
O13 0.047(2) 0.0338(18) 0.0417(19) 0.0035(14) 0.0074(16) -0.0021(15)
O14 0.052(2) 0.0339(18) 0.049(2) 0.0009(15) 0.0113(18) -0.0022(15)
O15 0.048(2) 0.041(2) 0.058(2) 0.0056(17) -0.0013(18) -0.0056(16)
O16 0.051(2) 0.046(2) 0.074(3) -0.007(2) -0.017(2) 0.0079(18)
O17 0.0315(19) 0.051(2) 0.067(3) 0.0019(19) 0.0060(17) 0.0003(16)
O18 0.0325(19) 0.045(2) 0.065(3) -0.0047(18) 0.0058(17) 0.0043(15)
O19 0.0362(18) 0.0384(18) 0.044(2) -0.0060(15) 0.0010(15) 0.0036(14)
O20 0.0341(18) 0.0376(18) 0.0372(18) -0.0004(14) -0.0004(14) 0.0015(13)
O21 0.0352(18) 0.0333(17) 0.0405(19) 0.0028(13) 0.0023(14) 0.0009(13)
O22 0.0323(17) 0.0327(17) 0.048(2) 0.0075(14) 0.0067(15) -0.0011(13)
O23 0.0310(18) 0.046(2) 0.053(2) 0.0142(17) 0.0046(16) -0.0044(15)
O24 0.0306(18) 0.042(2) 0.071(3) 0.0114(18) 0.0056(17) -0.0010(15)
O25 0.039(2) 0.063(3) 0.049(2) 0.0118(18) 0.0109(17) 0.0017(18)
O26 0.046(2) 0.053(2) 0.043(2) -0.0029(17) 0.0080(17) 0.0027(17)
O27 0.0383(19) 0.055(2) 0.0326(18) 0.0030(15) 0.0015(15) 0.0048(16)
O28 0.040(2) 0.057(2) 0.040(2) 0.0108(17) 0.0043(16) 0.0037(17)
O29 0.049(3) 0.085(4) 0.075(3) -0.004(3) 0.028(2) 0.004(2)
O30 0.047(2) 0.054(2) 0.043(2) -0.0116(17) -0.0003(17) 0.0026(17)
O31 0.038(2) 0.051(2) 0.046(2) 0.0094(17) -0.0060(16) 0.0019(16)
O32 0.049(2) 0.066(3) 0.071(3) 0.033(2) 0.015(2) -0.001(2)
V1 0.0323(5) 0.0419(5) 0.0749(7) 0.0069(5) -0.0038(4) -0.0015(4)
V2 0.0315(5) 0.0447(5) 0.0711(7) -0.0002(5) -0.0047(4) 0.0054(4)
V3 0.0335(5) 0.0410(5) 0.0554(6) -0.0021(4) -0.0004(4) 0.0078(3)
V4 0.0366(5) 0.0334(4) 0.0428(5) -0.0005(3) -0.0027(4) 0.0020(3)
V5 0.0310(4) 0.0305(4) 0.0392(4) 0.0018(3) 0.0013(3) -0.0010(3)
V6 0.0333(4) 0.0315(4) 0.0469(5) 0.0040(3) 0.0085(4) 0.0008(3)
V7 0.0356(4) 0.0306(4) 0.0511(5) 0.0066(3) 0.0039(4) -0.0005(3)
V8 0.0358(5) 0.0331(5) 0.0701(7) 0.0063(4) -0.0012(4) -0.0027(3)
V9 0.0353(5) 0.0575(6) 0.0520(6) 0.0003(4) 0.0122(4) 0.0034(4)
V10 0.0380(5) 0.0429(5) 0.0361(5) -0.0043(3) 0.0012(4) 0.0039(3)
V11 0.0330(4) 0.0402(5) 0.0378(5) 0.0066(3) -0.0001(3) 0.0029(3)
V12 0.0373(5) 0.0498(5) 0.0513(6) 0.0176(4) 0.0093(4) -0.0014(4)
N101 0.048(3) 0.044(3) 0.071(3) -0.016(2) -0.009(2) -0.005(2)
C101 0.077(4) 0.054(4) 0.134(6) -0.005(4) -0.041(4) -0.008(3)
C102 0.093(4) 0.059(4) 0.155(6) -0.004(4) -0.045(4) -0.005(3)
C103 0.113(5) 0.071(4) 0.175(7) -0.003(5) -0.055(5) 0.000(4)
C104 0.168(9) 0.117(8) 0.215(10) 0.006(8) -0.066(9) 0.002(8)
C105 0.060(4) 0.052(4) 0.085(5) -0.020(3) 0.000(4) -0.014(3)
C106 0.089(6) 0.086(6) 0.121(8) -0.053(6) 0.024(6) -0.029(5)
C107 0.142(11) 0.134(10) 0.133(10) -0.073(8) 0.064(9) -0.078(9)
C108 0.32(3) 0.186(17) 0.26(2) -0.129(17) 0.19(2) -0.160(18)
C109 0.068(4) 0.068(4) 0.081(4) -0.026(3) 0.005(3) -0.032(3)
C110 0.085(4) 0.094(4) 0.092(4) -0.031(3) 0.014(3) -0.040(3)
C111 0.097(5) 0.115(5) 0.107(5) -0.037(4) 0.022(4) -0.044(4)
C112 0.129(8) 0.149(8) 0.168(9) -0.044(8) 0.025(7) -0.043(7)
C113 0.059(4) 0.038(3) 0.078(4) -0.018(3) -0.004(3) -0.007(3)
C114 0.087(6) 0.052(4) 0.111(7) -0.003(4) -0.028(5) -0.013(4)
C115 0.083(6) 0.049(4) 0.112(7) -0.005(4) -0.012(5) -0.011(4)
C116 0.084(6) 0.066(5) 0.146(10) 0.009(6) -0.039(6) -0.004(5)
N201 0.041(3) 0.114(6) 0.068(4) 0.006(4) 0.008(3) 0.010(3)
C201 0.067(4) 0.066(4) 0.079(4) -0.001(3) 0.023(3) 0.012(3)
C202 0.084(4) 0.066(3) 0.085(4) 0.002(3) 0.026(3) 0.020(3)
C203 0.098(4) 0.071(4) 0.090(4) -0.008(3) 0.018(4) 0.009(4)
C204 0.140(8) 0.097(6) 0.126(7) 0.011(6) 0.012(7) 0.006(6)
C205 0.068(5) 0.097(6) 0.083(6) 0.006(5) 0.019(4) 0.010(5)
C206 0.066(6) 0.164(11) 0.097(7) -0.028(7) -0.012(5) 0.025(6)
C207 0.104(8) 0.120(9) 0.119(9) -0.001(7) -0.029(7) 0.006(7)
C208 0.135(12) 0.190(15) 0.127(11) -0.051(11) -0.044(9) 0.030(11)
C209 0.061(5) 0.105(7) 0.085(6) -0.008(5) 0.029(4) -0.028(4)
C210 0.055(4) 0.095(6) 0.080(5) 0.000(4) 0.006(4) -0.029(4)
C211 0.063(5) 0.110(7) 0.096(6) 0.002(5) 0.012(5) -0.011(5)
C212 0.081(6) 0.074(5) 0.093(6) -0.005(4) 0.010(5) 0.000(4)
C213 0.066(6) 0.112(8) 0.142(10) -0.019(7) 0.013(6) 0.019(5)
C214 0.074(6) 0.137(10) 0.101(7) -0.018(7) 0.017(5) 0.009(6)
C215 0.101(9) 0.196(15) 0.149(12) -0.010(11) 0.041(9) 0.084(10)
C216 0.160(18) 0.41(4) 0.23(2) -0.08(3) 0.078(17) 0.09(2)
N301 0.107(4) 0.204(5) 0.253(6) -0.103(5) 0.071(4) 0.024(4)
C301 0.117(5) 0.225(7) 0.276(7) -0.108(6) 0.059(6) 0.018(5)
C302 0.133(6) 0.239(8) 0.295(8) -0.108(7) 0.042(7) 0.020(6)
C303 0.142(7) 0.250(9) 0.307(9) -0.107(8) 0.033(8) 0.021(7)
C304 0.149(10) 0.267(12) 0.342(13) -0.105(11) 0.013(11) 0.018(11)
C305 0.127(5) 0.216(7) 0.267(7) -0.082(6) 0.071(6) 0.027(5)
C306 0.154(6) 0.232(8) 0.277(8) -0.071(7) 0.057(7) 0.024(6)
C309 0.081(4) 0.174(6) 0.237(6) -0.107(5) 0.062(4) 0.016(4)
C310 0.068(4) 0.157(6) 0.229(7) -0.108(5) 0.041(5) 0.017(4)
C311 0.067(5) 0.157(7) 0.233(7) -0.105(6) 0.027(5) 0.016(5)
C312 0.091(7) 0.199(10) 0.278(11) -0.060(10) 0.034(8) 0.026(8)
C313 0.110(5) 0.218(6) 0.235(7) -0.095(6) 0.078(5) 0.043(5)
C314 0.133(5) 0.234(7) 0.228(7) -0.079(7) 0.081(6) 0.050(6)
C315 0.148(6) 0.243(8) 0.228(8) -0.064(8) 0.083(7) 0.052(7)
C2 0.051(3) 0.037(3) 0.046(3) 0.002(2) 0.000(2) -0.003(2)
C307 0.177(7) 0.245(9) 0.285(9) -0.063(8) 0.050(8) 0.019(8)
C308 0.202(11) 0.260(12) 0.285(13) -0.065(12) 0.047(11) 0.016(11)
C405 0.292(10) 0.440(13) 0.315(12) 0.148(11) 0.110(10) 0.187(10)
C407 0.284(11) 0.427(14) 0.313(14) 0.154(12) 0.111(12) 0.197(11)
N401 0.303(10) 0.452(13) 0.328(11) 0.147(10) 0.103(10) 0.179(10)
C402 0.280(11) 0.432(14) 0.297(12) 0.151(11) 0.109(10) 0.181(11)
C406 0.289(11) 0.430(14) 0.309(13) 0.154(11) 0.112(11) 0.193(10)
C401 0.293(10) 0.442(13) 0.315(11) 0.150(11) 0.105(10) 0.180(10)
C404 0.261(14) 0.410(17) 0.286(15) 0.139(14) 0.119(13) 0.180(14)
C408 0.281(14) 0.437(17) 0.331(16) 0.156(15) 0.115(14) 0.192(13)
C413 0.318(11) 0.464(13) 0.340(12) 0.142(11) 0.100(10) 0.169(11)
C414 0.331(12) 0.471(14) 0.351(12) 0.134(11) 0.098(11) 0.166(12)
C410 0.318(11) 0.477(14) 0.344(13) 0.141(12) 0.104(11) 0.172(11)
C316 0.179(10) 0.269(12) 0.248(12) -0.043(11) 0.075(10) 0.045(10)
C409 0.312(11) 0.465(13) 0.337(12) 0.143(11) 0.104(10) 0.177(11)
C403 0.275(11) 0.427(14) 0.295(12) 0.150(12) 0.108(11) 0.178(11)
C415 0.344(12) 0.477(15) 0.358(13) 0.130(12) 0.095(12) 0.159(12)
C411 0.320(12) 0.483(14) 0.347(13) 0.140(12) 0.104(12) 0.170(12)
C412 0.325(15) 0.495(17) 0.352(16) 0.140(15) 0.107(15) 0.163(15)
C416 0.371(15) 0.492(18) 0.379(16) 0.117(15) 0.083(15) 0.149(16)

loop_
_atom_type_symbol
_atom_type_description
_atom_type_scat_dispersion_real
_atom_type_scat_dispersion_imag
_atom_type_scat_source
C C 0.0033 0.0016 'International Tables Vol C Tables 4.2.6.8 and 6.1.1.4'
H H 0.0000 0.0000 'International Tables Vol C Tables 4.2.6.8 and 6.1.1.4'
N N 0.0061 0.0033 'International Tables Vol C Tables 4.2.6.8 and 6.1.1.4'
O O 0.0106 0.0060 'International Tables Vol C Tables 4.2.6.8 and 6.1.1.4'
V V 0.3005 0.5294 'International Tables Vol C Tables 4.2.6.8 and 6.1.1.4'

loop_
_geom_angle_atom_site_label_1
_geom_angle_atom_site_label_2
_geom_angle_atom_site_label_3
_geom_angle
_geom_angle_site_symmetry_1
_geom_angle_site_symmetry_3
_geom_angle_publ_flag
N1 C1 N2 171.0(5) . . ?
C1 N1 V9 162.1(5) . . ?
C1 N2 C2 123.4(5) . . ?
V2 O9 V1 102.9(2) . . ?
V2 O10 V3 102.6(2) . . ?
V4 O11 V3 102.1(2) . . ?
V4 O12 V5 102.16(18) . . ?
V6 O13 V5 102.33(18) . . ?
V6 O14 V7 103.07(19) . . ?
V8 O15 V7 102.7(2) . . ?
V8 O16 V1 104.5(2) . . ?
V1 O17 V2 95.2(2) . . ?
V1 O17 V9 145.1(2) . . ?
V2 O17 V9 101.42(19) . . ?
V3 O18 V9 138.1(2) . . ?
V3 O18 V2 94.8(2) . . ?
V9 O18 V2 102.69(19) . . ?
V3 O19 V4 95.10(17) . . ?
V3 O19 V10 145.4(2) . . ?
V4 O19 V10 101.80(16) . . ?
V4 O20 V5 95.57(16) . . ?
V4 O20 V10 105.49(17) . . ?
V5 O20 V10 144.6(2) . . ?
V5 O21 V6 95.38(16) . . ?
V5 O21 V11 151.8(2) . . ?
V6 O21 V11 103.14(16) . . ?
V7 O22 V11 144.2(2) . . ?
V7 O22 V6 95.78(17) . . ?
V11 O22 V6 105.40(16) . . ?
V7 O23 V8 95.58(19) . . ?
V7 O23 V12 154.4(2) . . ?
V8 O23 V12 104.01(17) . . ?
V1 O24 V12 143.8(2) . . ?
V1 O24 V8 95.1(2) . . ?
V12 O24 V8 104.18(18) . . ?
V12 O25 V9 140.3(2) . . ?
V9 O26 V10 135.3(2) . . ?
V10 O27 V11 144.1(2) . . ?
V11 O28 V12 142.3(2) . . ?
O1 V1 O9 105.6(2) . . ?
O1 V1 O16 106.8(3) . . ?
O9 V1 O16 93.0(2) . . ?
O1 V1 O24 106.1(2) . . ?
O9 V1 O24 148.21(19) . . ?
O16 V1 O24 80.47(19) . . ?
O1 V1 O17 106.4(3) . . ?
O9 V1 O17 80.9(2) . . ?
O16 V1 O17 146.72(19) . . ?
O24 V1 O17 87.76(19) . . ?
O1 V1 V2 111.2(2) . . ?
O9 V1 V2 38.28(15) . . ?
O16 V1 V2 124.02(16) . . ?
O24 V1 V2 123.88(13) . . ?
O17 V1 V2 42.58(13) . . ?
O1 V1 V8 112.2(2) . . ?
O9 V1 V8 123.36(17) . . ?
O16 V1 V8 36.97(14) . . ?
O24 V1 V8 43.51(14) . . ?
O17 V1 V8 123.73(13) . . ?
V2 V1 V8 136.43(5) . . ?
O2 V2 O9 106.4(2) . . ?
O2 V2 O10 108.8(2) . . ?
O9 V2 O10 97.0(2) . . ?
O2 V2 O17 111.1(2) . . ?
O9 V2 O17 81.1(2) . . ?
O10 V2 O17 138.94(18) . . ?
O2 V2 O18 106.1(2) . . ?
O9 V2 O18 146.17(18) . . ?
O10 V2 O18 81.21(19) . . ?
O17 V2 O18 78.79(18) . . ?
O2 V2 V1 114.97(19) . . ?
O9 V2 V1 38.86(15) . . ?
O10 V2 V1 124.09(15) . . ?
O17 V2 V1 42.22(13) . . ?
O18 V2 V1 116.17(13) . . ?
O2 V2 V3 112.39(19) . . ?
O9 V2 V3 128.29(17) . . ?
O10 V2 V3 39.01(14) . . ?
O17 V2 V3 113.41(13) . . ?
O18 V2 V3 42.21(13) . . ?
V1 V2 V3 132.30(4) . . ?
O2 V2 V9 116.5(2) . . ?
O9 V2 V9 115.52(15) . . ?
O10 V2 V9 110.83(14) . . ?
O17 V2 V9 40.29(13) . . ?
O18 V2 V9 38.60(12) . . ?
V1 V2 V9 78.94(4) . . ?
V3 V2 V9 75.53(4) . . ?
O3 V3 O10 108.1(2) . . ?
O3 V3 O11 104.8(2) . . ?
O10 V3 O11 90.6(2) . . ?
O3 V3 O19 108.3(2) . . ?
O10 V3 O19 143.56(17) . . ?
O11 V3 O19 81.65(17) . . ?
O3 V3 O18 103.2(2) . . ?
O10 V3 O18 81.40(19) . . ?
O11 V3 O18 151.96(17) . . ?
O19 V3 O18 88.94(17) . . ?
O3 V3 V4 113.12(17) . . ?
O10 V3 V4 119.94(15) . . ?
O11 V3 V4 38.28(12) . . ?
O19 V3 V4 43.40(12) . . ?
O18 V3 V4 126.32(12) . . ?
O3 V3 V2 110.09(17) . . ?
O10 V3 V2 38.42(14) . . ?
O11 V3 V2 124.66(14) . . ?
O19 V3 V2 123.50(12) . . ?
O18 V3 V2 43.00(13) . . ?
V4 V3 V2 136.61(4) . . ?
O4 V4 O11 107.9(2) . . ?
O4 V4 O12 108.3(2) . . ?
O11 V4 O12 98.48(18) . . ?
O4 V4 O20 107.08(19) . . ?
O11 V4 O20 143.17(18) . . ?
O12 V4 O20 81.13(15) . . ?
O4 V4 O19 109.03(19) . . ?
O11 V4 O19 81.11(17) . . ?
O12 V4 O19 140.80(16) . . ?
O20 V4 O19 76.95(15) . . ?
O4 V4 V3 115.74(16) . . ?
O11 V4 V3 39.63(13) . . ?
O12 V4 V3 125.91(12) . . ?
O20 V4 V3 112.41(11) . . ?
O19 V4 V3 41.50(11) . . ?
O4 V4 V5 111.72(16) . . ?
O11 V4 V5 128.95(14) . . ?
O12 V4 V5 38.98(11) . . ?
O20 V4 V5 42.23(11) . . ?
O19 V4 V5 113.59(11) . . ?
V3 V4 V5 131.73(4) . . ?
O4 V4 V10 112.56(16) . . ?
O11 V4 V10 115.71(14) . . ?
O12 V4 V10 112.85(12) . . ?
O20 V4 V10 37.34(11) . . ?
O19 V4 V10 39.62(11) . . ?
V3 V4 V10 77.74(4) . . ?
V5 V4 V10 76.63(3) . . ?
O5 V5 O13 104.87(19) . . ?
O5 V5 O12 107.64(19) . . ?
O13 V5 O12 94.82(17) . . ?
O5 V5 O21 108.52(18) . . ?
O13 V5 O21 81.82(16) . . ?
O12 V5 O21 143.31(17) . . ?
O5 V5 O20 102.09(18) . . ?
O13 V5 O20 152.69(16) . . ?
O12 V5 O20 81.00(15) . . ?
O21 V5 O20 85.63(15) . . ?
O5 V5 V6 112.00(14) . . ?
O13 V5 V6 38.50(11) . . ?
O12 V5 V6 124.37(12) . . ?
O21 V5 V6 43.31(11) . . ?
O20 V5 V6 124.70(11) . . ?
O5 V5 V4 107.95(14) . . ?
O13 V5 V4 129.47(13) . . ?
O12 V5 V4 38.87(11) . . ?
O21 V5 V4 120.98(11) . . ?
O20 V5 V4 42.21(10) . . ?
V6 V5 V4 140.04(4) . . ?
O6 V6 O13 105.95(19) . . ?
O6 V6 O14 107.3(2) . . ?
O13 V6 O14 104.99(18) . . ?
O6 V6 O22 106.70(18) . . ?
O13 V6 O22 143.56(17) . . ?
O14 V6 O22 80.14(16) . . ?
O6 V6 O21 105.7(2) . . ?
O13 V6 O21 80.47(16) . . ?
O14 V6 O21 143.39(17) . . ?
O22 V6 O21 75.56(15) . . ?
O6 V6 V5 110.72(15) . . ?
O13 V6 V5 39.17(12) . . ?
O14 V6 V5 133.56(13) . . ?
O22 V6 V5 112.34(11) . . ?
O21 V6 V5 41.30(10) . . ?
O6 V6 V7 117.61(15) . . ?
O13 V6 V7 128.91(13) . . ?
O14 V6 V7 38.78(12) . . ?
O22 V6 V7 41.91(11) . . ?
O21 V6 V7 110.02(11) . . ?
V5 V6 V7 129.94(4) . . ?
O6 V6 V11 106.92(16) . . ?
O13 V6 V11 116.31(12) . . ?
O14 V6 V11 114.72(13) . . ?
O22 V6 V11 37.20(11) . . ?
O21 V6 V11 38.66(10) . . ?
V5 V6 V11 78.31(3) . . ?
V7 V6 V11 76.11(3) . . ?
O7 V7 O15 104.7(2) . . ?
O7 V7 O14 104.4(2) . . ?
O15 V7 O14 99.55(19) . . ?
O7 V7 O23 105.74(19) . . ?
O15 V7 O23 80.95(19) . . ?
O14 V7 O23 148.68(17) . . ?
O7 V7 O22 104.42(19) . . ?
O15 V7 O22 150.01(17) . . ?
O14 V7 O22 79.92(16) . . ?
O23 V7 O22 84.48(16) . . ?
O7 V7 V8 109.24(15) . . ?
O15 V7 V8 38.58(14) . . ?
O14 V7 V8 131.36(14) . . ?
O23 V7 V8 42.39(12) . . ?
O22 V7 V8 122.51(11) . . ?
O7 V7 V6 114.01(15) . . ?
O15 V7 V6 127.29(13) . . ?
O14 V7 V6 38.15(12) . . ?
O23 V7 V6 118.61(13) . . ?
O22 V7 V6 42.31(10) . . ?
V8 V7 V6 136.62(4) . . ?
O8 V8 O16 108.9(2) . . ?
O8 V8 O15 105.4(2) . . ?
O16 V8 O15 104.1(2) . . ?
O8 V8 O23 110.3(2) . . ?
O16 V8 O23 137.52(19) . . ?
O15 V8 O23 80.72(18) . . ?
O8 V8 O24 103.8(2) . . ?
O16 V8 O24 80.0(2) . . ?
O15 V8 O24 147.25(18) . . ?
O23 V8 O24 75.41(17) . . ?
O8 V8 V7 112.62(17) . . ?
O16 V8 V7 130.02(17) . . ?
O15 V8 V7 38.71(13) . . ?
O23 V8 V7 42.04(12) . . ?
O24 V8 V7 114.64(12) . . ?
O8 V8 V1 112.10(17) . . ?
O16 V8 V1 38.58(16) . . ?
O15 V8 V1 133.76(13) . . ?
O23 V8 V1 109.33(13) . . ?
O24 V8 V1 41.40(12) . . ?
V7 V8 V1 133.61(4) . . ?
O8 V8 V12 108.7(2) . . ?
O16 V8 V12 111.95(16) . . ?
O15 V8 V12 117.34(14) . . ?
O23 V8 V12 38.58(12) . . ?
O24 V8 V12 37.02(12) . . ?
V7 V8 V12 79.60(4) . . ?
V1 V8 V12 75.09(4) . . ?
O29 V9 O26 102.0(2) . . ?
O29 V9 O25 101.0(2) . . ?
O26 V9 O25 97.56(19) . . ?
O29 V9 O18 100.1(2) . . ?
O26 V9 O18 92.13(19) . . ?
O25 V9 O18 154.31(18) . . ?
O29 V9 O17 99.6(2) . . ?
O26 V9 O17 157.24(18) . . ?
O25 V9 O17 85.33(18) . . ?
O18 V9 O17 76.91(17) . . ?
O29 V9 N1 177.2(2) . . ?
O26 V9 N1 79.90(18) . . ?
O25 V9 N1 80.72(17) . . ?
O18 V9 N1 77.64(16) . . ?
O17 V9 N1 78.30(17) . . ?
O29 V9 V2 104.8(2) . . ?
O26 V9 V2 127.01(14) . . ?
O25 V9 V2 120.55(14) . . ?
O18 V9 V2 38.72(12) . . ?
O17 V9 V2 38.29(12) . . ?
N1 V9 V2 72.43(12) . . ?
O30 V10 O27 104.1(2) . . ?
O30 V10 O26 102.1(2) . . ?
O27 V10 O26 96.17(18) . . ?
O30 V10 O20 102.93(19) . . ?
O27 V10 O20 90.52(16) . . ?
O26 V10 O20 151.61(17) . . ?
O30 V10 O19 103.20(19) . . ?
O27 V10 O19 151.57(17) . . ?
O26 V10 O19 85.71(17) . . ?
O20 V10 O19 75.74(15) . . ?
O30 V10 V4 105.93(16) . . ?
O27 V10 V4 123.99(13) . . ?
O26 V10 V4 121.60(13) . . ?
O20 V10 V4 37.17(10) . . ?
O19 V10 V4 38.59(11) . . ?
O31 V11 O28 105.44(19) . . ?
O31 V11 O27 104.64(19) . . ?
O28 V11 O27 94.08(18) . . ?
O31 V11 O22 103.20(19) . . ?
O28 V11 O22 91.66(17) . . ?
O27 V11 O22 148.90(15) . . ?
O31 V11 O21 105.46(18) . . ?
O28 V11 O21 148.46(17) . . ?
O27 V11 O21 84.13(15) . . ?
O22 V11 O21 75.28(14) . . ?
O31 V11 V6 104.49(15) . . ?
O28 V11 V6 125.59(14) . . ?
O27 V11 V6 120.42(12) . . ?
O22 V11 V6 37.39(10) . . ?
O21 V11 V6 38.20(10) . . ?
O32 V12 O25 105.9(2) . . ?
O32 V12 O28 102.9(2) . . ?
O25 V12 O28 94.3(2) . . ?
O32 V12 O24 103.1(2) . . ?
O25 V12 O24 91.92(19) . . ?
O28 V12 O24 150.36(17) . . ?
O32 V12 O23 105.8(2) . . ?
O25 V12 O23 147.93(18) . . ?
O28 V12 O23 83.51(17) . . ?
O24 V12 O23 76.02(17) . . ?
O32 V12 V8 105.6(2) . . ?
O25 V12 V8 126.28(15) . . ?
O28 V12 V8 119.21(13) . . ?
O24 V12 V8 38.80(13) . . ?
O23 V12 V8 37.41(11) . . ?
C105 N101 C113 110.3(6) . . ?
C105 N101 C109 106.2(5) . . ?
C113 N101 C109 110.5(5) . . ?
C105 N101 C101 111.8(6) . . ?
C113 N101 C101 106.1(5) . . ?
C109 N101 C101 112.0(7) . . ?
C102 C101 N101 113.0(6) . . ?
C101 C102 C103 108.1(8) . . ?
C104 C103 C102 115.8(10) . . ?
C106 C105 N101 117.3(6) . . ?
C105 C106 C107 111.5(8) . . ?
C108 C107 C106 112.9(12) . . ?
C110 C109 N101 116.0(6) . . ?
C109 C110 C111 109.3(7) . . ?
C112 C111 C110 117.2(9) . . ?
N101 C113 C114 114.8(5) . . ?
C113 C114 C115 109.2(7) . . ?
C116 C115 C114 112.5(9) . . ?
C213 N201 C201 116.7(8) . . ?
C213 N201 C205 109.9(7) . . ?
C201 N201 C205 109.6(6) . . ?
C213 N201 C209 108.8(7) . . ?
C201 N201 C209 107.1(6) . . ?
C205 N201 C209 104.0(7) . . ?
N201 C201 C202 112.9(7) . . ?
C201 C202 C203 110.7(7) . . ?
C204 C203 C202 115.5(9) . . ?
C206 C205 N201 120.3(8) . . ?
C205 C206 C207 117.0(11) . . ?
C208 C207 C206 119.8(13) . . ?
C210 C209 N201 119.6(6) . . ?
C209 C210 C211 111.6(7) . . ?
C212 C211 C210 112.9(8) . . ?
N201 C213 C214 113.3(9) . . ?
C213 C214 C215 111.7(10) . . ?
C216 C215 C214 109.1(13) . . ?
C313 N301 C309 111.4(12) . . ?
C313 N301 C301 100.1(13) . . ?
C309 N301 C301 106.7(8) . . ?
C313 N301 C305 105.3(9) . . ?
C309 N301 C305 103.2(12) . . ?
C301 N301 C305 129.8(15) . . ?
N301 C301 C302 124.4(12) . . ?
C303 C302 C301 124.8(14) . . ?
C302 C303 C304 125.4(17) . . ?
N301 C305 C306 129.8(13) . . ?
C305 C306 C307 123.0(18) . . ?
C310 C309 N301 113.7(9) . . ?
C309 C310 C311 107.9(8) . . ?
C312 C311 C310 115.0(12) . . ?
N301 C313 C314 122.2(9) . . ?
C315 C314 C313 110.3(13) . . ?
C314 C315 C316 103.3(16) . . ?
N3 C2 N4 121.6(6) . . ?
N3 C2 N2 123.3(6) . . ?
N4 C2 N2 115.1(5) . . ?
C308 C307 C306 136(2) . . ?
N401 C405 C406 126(3) . . ?
C408 C407 C406 166(2) . . ?
C413 N401 C405 97.1(17) . . ?
C413 N401 C401 89.3(14) . . ?
C405 N401 C401 120(2) . . ?
C413 N401 C409 140(2) . . ?
C405 N401 C409 110.5(18) . . ?
C401 N401 C409 101.3(14) . . ?
C403 C402 C401 91.3(13) . . ?
C405 C406 C407 94.7(16) . . ?
N401 C401 C402 111.4(16) . . ?
N401 C413 C414 152.5(13) . . ?
C415 C414 C413 118(2) . . ?
C409 C410 C411 100(2) . . ?
C410 C409 N401 144(2) . . ?
C402 C403 C404 94.9(13) . . ?
C414 C415 C416 97.5(14) . . ?
C412 C411 C410 140(3) . . ?

loop_
_geom_bond_atom_site_label_1
_geom_bond_atom_site_label_2
_geom_bond_distance
_geom_bond_site_symmetry_2
_geom_bond_publ_flag
C1 N1 1.133(7) . ?
C1 N2 1.313(7) . ?
N1 V9 2.498(5) . ?
N2 C2 1.357(7) . ?
N3 C2 1.324(8) . ?
N4 C2 1.333(8) . ?
O1 V1 1.603(5) . ?
O2 V2 1.597(4) . ?
O3 V3 1.597(4) . ?
O4 V4 1.590(4) . ?
O5 V5 1.602(4) . ?
O6 V6 1.603(4) . ?
O7 V7 1.604(4) . ?
O8 V8 1.604(4) . ?
O9 V2 1.796(5) . ?
O9 V1 1.819(5) . ?
O10 V2 1.812(5) . ?
O10 V3 1.835(4) . ?
O11 V4 1.794(4) . ?
O11 V3 1.848(4) . ?
O12 V4 1.828(4) . ?
O12 V5 1.833(4) . ?
O13 V6 1.805(4) . ?
O13 V5 1.831(4) . ?
O14 V6 1.814(4) . ?
O14 V7 1.840(4) . ?
O15 V8 1.814(4) . ?
O15 V7 1.819(4) . ?
O16 V8 1.782(4) . ?
O16 V1 1.848(5) . ?
O17 V1 1.907(4) . ?
O17 V2 1.920(4) . ?
O17 V9 2.004(4) . ?
O18 V3 1.919(4) . ?
O18 V9 1.942(4) . ?
O18 V2 1.948(4) . ?
O19 V3 1.884(4) . ?
O19 V4 1.954(4) . ?
O19 V10 1.998(4) . ?
O20 V4 1.923(4) . ?
O20 V5 1.923(4) . ?
O20 V10 1.930(4) . ?
O21 V5 1.878(3) . ?
O21 V6 1.952(4) . ?
O21 V11 1.971(4) . ?
O22 V7 1.921(4) . ?
O22 V11 1.927(4) . ?
O22 V6 1.936(3) . ?
O23 V7 1.909(4) . ?
O23 V8 1.922(4) . ?
O23 V12 1.973(4) . ?
O24 V1 1.906(4) . ?
O24 V12 1.906(4) . ?
O24 V8 1.984(4) . ?
O25 V12 1.729(4) . ?
O25 V9 1.900(4) . ?
O26 V9 1.747(4) . ?
O26 V10 1.878(4) . ?
O27 V10 1.735(4) . ?
O27 V11 1.891(4) . ?
O28 V11 1.732(4) . ?
O28 V12 1.885(4) . ?
O29 V9 1.593(4) . ?
O30 V10 1.599(4) . ?
O31 V11 1.605(4) . ?
O32 V12 1.594(4) . ?
V1 V2 2.8264(14) . ?
V1 V8 2.8702(14) . ?
V2 V3 2.8459(14) . ?
V2 V9 3.0377(15) . ?
V3 V4 2.8324(13) . ?
V4 V5 2.8482(12) . ?
V4 V10 3.0666(13) . ?
V5 V6 2.8323(12) . ?
V6 V7 2.8610(12) . ?
V6 V11 3.0731(13) . ?
V7 V8 2.8374(13) . ?
V8 V12 3.0695(16) . ?
N101 C105 1.507(9) . ?
N101 C113 1.521(8) . ?
N101 C109 1.523(9) . ?
N101 C101 1.536(10) . ?
C101 C102 1.520(12) . ?
C102 C103 1.543(14) . ?
C103 C104 1.448(17) . ?
C105 C106 1.507(12) . ?
C106 C107 1.509(14) . ?
C107 C108 1.455(19) . ?
C109 C110 1.513(11) . ?
C110 C111 1.542(11) . ?
C111 C112 1.461(13) . ?
C113 C114 1.525(11) . ?
C114 C115 1.531(10) . ?
C115 C116 1.450(15) . ?
N201 C213 1.485(11) . ?
N201 C201 1.493(10) . ?
N201 C205 1.573(11) . ?
N201 C209 1.632(12) . ?
C201 C202 1.511(11) . ?
C202 C203 1.540(13) . ?
C203 C204 1.449(14) . ?
C205 C206 1.396(14) . ?
C206 C207 1.495(15) . ?
C207 C208 1.464(18) . ?
C209 C210 1.443(13) . ?
C210 C211 1.528(13) . ?
C211 C212 1.464(13) . ?
C213 C214 1.509(15) . ?
C214 C215 1.546(14) . ?
C215 C216 1.37(2) . ?
N301 C313 1.512(14) . ?
N301 C309 1.555(12) . ?
N301 C301 1.580(14) . ?
N301 C305 1.581(14) . ?
C301 C302 1.591(15) . ?
C302 C303 1.550(16) . ?
C303 C304 1.551(16) . ?
C305 C306 1.610(16) . ?
C306 C307 1.626(16) . ?
C309 C310 1.479(16) . ?
C310 C311 1.549(11) . ?
C311 C312 1.433(15) . ?
C313 C314 1.73(2) . ?
C314 C315 1.41(2) . ?
C315 C316 1.70(3) . ?
C307 C308 1.562(16) . ?
C405 N401 1.482(17) . ?
C405 C406 1.540(18) . ?
C407 C408 1.515(13) . ?
C407 C406 1.542(14) . ?
N401 C413 1.458(17) . ?
N401 C401 1.565(17) . ?
N401 C409 1.573(17) . ?
C402 C403 1.528(18) . ?
C402 C401 1.577(17) . ?
C404 C403 1.583(17) . ?
C413 C414 1.557(13) . ?
C414 C415 1.493(18) . ?
C410 C409 1.526(17) . ?
C410 C411 1.555(18) . ?
C415 C416 1.567(17) . ?
C411 C412 1.547(18) . ?
